data_4126167
loop_
_publ_author_name
'Araake, Ryoichi'
'Sakadani, Kazuki'
'Tada, Mizuki'
'Sakai, Yoichi'
'Ohki, Yasuhiro'

_publ_section_title
;
 [Fe4] and [Fe6] Hydride Clusters Supported by Phosphines: Synthesis,
 Characterization, and Application in N2 Reduction.
;
_journal_issue 15
_journal_name_full 'Journal of the American Chemical Society'
_journal_page_first 5596
_journal_page_last 5606
_journal_paper_doi 10.1021/jacs.7b01965
_journal_volume 139
_journal_year 2017
_chemical_formula_moiety 'C31 H82 Fe4 N4 Si8'
_chemical_formula_sum 'C31 H82 Fe4 N4 Si8'
_chemical_formula_weight 959.09
_space_group_crystal_system monoclinic
_space_group_IT_number 15
_space_group_name_Hall '-C 2yc'
_space_group_name_H-M_alt 'C 1 2/c 1'
_symmetry_space_group_name_Hall '-C 2yc'
_symmetry_space_group_name_H-M 'C 1 2/c 1'
_atom_sites_solution_hydrogens geom
_atom_sites_solution_primary direct
_atom_sites_solution_secondary difmap
_cell_angle_alpha 90.0000
_cell_angle_beta 109.6004(10)
_cell_angle_gamma 90.0000
_cell_formula_units_Z 8
_cell_length_a 56.57(2)
_cell_length_b 9.416(3)
_cell_length_c 20.221(9)
_cell_measurement_reflns_used 6396
_cell_measurement_temperature 173
_cell_measurement_theta_max 27.50
_cell_measurement_theta_min 3.00
_cell_volume 10147(7)
_computing_cell_refinement 'CrystalClear-SM Expert 2.1 b29'
_computing_data_collection 'CrystalClear-SM Expert 2.1 b29 (Rigaku, 2013)'
_computing_data_reduction 'CrystalClear-SM Expert 2.1 b29'
_computing_molecular_graphics 'CrystalStructure 4.2'
_computing_publication_material 'CrystalStructure 4.2 (Rigaku, 2015)'
_computing_structure_refinement 'SHELXL97 (Sheldrick, 2008)'
_computing_structure_solution 'SHELXS97 (Sheldrick, 2008)'
_diffrn_ambient_temperature 173
_diffrn_detector_area_resol_mean 5.814
_diffrn_measured_fraction_theta_full 0.994
_diffrn_measured_fraction_theta_max 0.994
_diffrn_measurement_device_type 'Rigaku XtaLAB P200'
_diffrn_measurement_method \w
_diffrn_radiation_type 'Mo K\a'
_diffrn_radiation_wavelength 0.71075
_diffrn_reflns_av_R_equivalents 0.0755
_diffrn_reflns_Laue_measured_fraction_full 0.000
_diffrn_reflns_Laue_measured_fraction_max 0.000
_diffrn_reflns_limit_h_max 73
_diffrn_reflns_limit_h_min -73
_diffrn_reflns_limit_k_max 12
_diffrn_reflns_limit_k_min -12
_diffrn_reflns_limit_l_max 26
_diffrn_reflns_limit_l_min -26
_diffrn_reflns_number 158575
_diffrn_reflns_point_group_measured_fraction_full 0.000
_diffrn_reflns_point_group_measured_fraction_max 0.000
_diffrn_reflns_theta_full 27.580
_diffrn_reflns_theta_max 27.580
_diffrn_reflns_theta_min 3.018
_diffrn_standards_number 0
_exptl_absorpt_coefficient_mu 1.333
_exptl_absorpt_correction_T_max 0.766
_exptl_absorpt_correction_T_min 0.580
_exptl_absorpt_correction_type multi-scan
_exptl_absorpt_process_details 'REQAB (Rigaku, 1998)'
_exptl_crystal_colour colorless
_exptl_crystal_density_diffrn 1.256
_exptl_crystal_density_method 'not measured'
_exptl_crystal_description prism
_exptl_crystal_F_000 4096.00
_exptl_crystal_size_max 0.200
_exptl_crystal_size_mid 0.200
_exptl_crystal_size_min 0.200
_refine_diff_density_max 1.13
_refine_diff_density_min -0.51
_refine_ls_extinction_method none
_refine_ls_goodness_of_fit_ref 1.139
_refine_ls_hydrogen_treatment mixed
_refine_ls_number_parameters 432
_refine_ls_number_reflns 11679
_refine_ls_number_restraints 0
_refine_ls_R_factor_all 0.0661
_refine_ls_R_factor_gt 0.0491
_refine_ls_shift/su_max 0.001
_refine_ls_structure_factor_coef Fsqd
_refine_ls_weighting_details 'w = 1/[\s^2^(Fo^2^)+(0.0461P)^2^+90.4898P] where P=(Fo^2^+2Fc^2^)/3'
_refine_ls_weighting_scheme calc
_refine_ls_wR_factor_gt 0.1556
_refine_ls_wR_factor_ref 0.1606
_reflns_number_gt 8797
_reflns_number_total 11679
_reflns_threshold_expression F^2^>2.0\s(F^2^)
_cod_data_source_file ja7b01965_si_002.cif
_cod_data_source_block araake108
_cod_database_code 4126167

loop_
_symmetry_equiv_pos_as_xyz
'x, y, z'
'-x, y, -z+1/2'
'x+1/2, y+1/2, z'
'-x+1/2, y+1/2, -z+1/2'
'-x, -y, -z'
'x, -y, z-1/2'
'-x+1/2, -y+1/2, -z'
'x+1/2, -y+1/2, z-1/2'

loop_
_atom_site_label
_atom_site_type_symbol
_atom_site_fract_x
_atom_site_fract_y
_atom_site_fract_z
_atom_site_U_iso_or_equiv
_atom_site_adp_type
_atom_site_occupancy
_atom_site_symmetry_multiplicity
_atom_site_calc_flag
_atom_site_refinement_flags
Fe1 Fe 0.123403(11) 0.70039(7) 0.01519(3) 0.02472(15) Uani 1 1 d .
Fe2 Fe 0.082156(11) 0.77436(7) 0.03151(3) 0.02317(14) Uani 1 1 d .
Fe3 Fe 0.123489(11) 0.71812(7) 0.13811(3) 0.02128(14) Uani 1 1 d .
Fe4 Fe 0.166587(11) 0.71523(7) 0.11503(3) 0.02317(14) Uani 1 1 d .
Si1 Si 0.03255(3) 0.68422(18) -0.09478(9) 0.0424(4) Uani 1 1 d .
Si2 Si 0.04665(3) 0.99143(17) -0.07277(8) 0.0371(3) Uani 1 1 d .
Si3 Si 0.06890(3) 0.64611(17) 0.15863(9) 0.0393(3) Uani 1 1 d .
Si4 Si 0.08857(3) 0.94372(16) 0.17735(8) 0.0362(3) Uani 1 1 d .
Si5 Si 0.15925(3) 0.49035(15) 0.23199(7) 0.0321(3) Uani 1 1 d .
Si6 Si 0.17654(3) 0.78899(17) 0.27313(7) 0.0360(3) Uani 1 1 d .
Si7 Si 0.21855(2) 0.64934(16) 0.09349(8) 0.0348(3) Uani 1 1 d .
Si8 Si 0.20223(3) 0.95317(16) 0.08718(8) 0.0379(3) Uani 1 1 d .
N1 N 0.05232(7) 0.8160(5) -0.0487(2) 0.0312(9) Uani 1 1 d .
N2 N 0.08829(7) 0.7751(4) 0.13872(19) 0.0245(8) Uani 1 1 d .
N3 N 0.15893(7) 0.6704(4) 0.20663(18) 0.0236(7) Uani 1 1 d .
N4 N 0.19725(7) 0.7753(4) 0.0995(2) 0.0290(8) Uani 1 1 d .
C1 C 0.04024(12) 0.5047(7) -0.0528(4) 0.0625(19) Uani 1 1 d .
H1A H 0.0390 0.5076 -0.0057 0.075 Uiso 1 1 calc R
H1B H 0.0574 0.4783 -0.0495 0.075 Uiso 1 1 calc R
H1C H 0.0284 0.4344 -0.0813 0.075 Uiso 1 1 calc R
C2 C 0.03380(12) 0.6639(9) -0.1861(4) 0.069(2) Uani 1 1 d .
H2A H 0.0510 0.6403 -0.1835 0.083 Uiso 1 1 calc R
H2B H 0.0287 0.7531 -0.2119 0.083 Uiso 1 1 calc R
H2C H 0.0224 0.5877 -0.2105 0.083 Uiso 1 1 calc R
C3 C -0.00116(10) 0.7151(8) -0.1032(4) 0.0586(18) Uani 1 1 d .
H3A H -0.0069 0.8051 -0.1277 0.070 Uiso 1 1 calc R
H3B H -0.0027 0.7191 -0.0564 0.070 Uiso 1 1 calc R
H3C H -0.0115 0.6372 -0.1300 0.070 Uiso 1 1 calc R
C4 C 0.02509(16) 1.0220(10) -0.1645(4) 0.083(3) Uani 1 1 d .
H4A H 0.0088 0.9786 -0.1705 0.100 Uiso 1 1 calc R
H4B H 0.0323 0.9790 -0.1977 0.100 Uiso 1 1 calc R
H4C H 0.0230 1.1243 -0.1735 0.100 Uiso 1 1 calc R
C5 C 0.03196(13) 1.0900(7) -0.0164(4) 0.0566(16) Uani 1 1 d .
H5A H 0.0432 1.0874 0.0325 0.068 Uiso 1 1 calc R
H5B H 0.0159 1.0455 -0.0200 0.068 Uiso 1 1 calc R
H5C H 0.0291 1.1889 -0.0322 0.068 Uiso 1 1 calc R
C6 C 0.07618(13) 1.0853(8) -0.0699(4) 0.065(2) Uani 1 1 d .
H6A H 0.0834 1.0388 -0.1021 0.078 Uiso 1 1 calc R
H6B H 0.0883 1.0817 -0.0221 0.078 Uiso 1 1 calc R
H6C H 0.0724 1.1846 -0.0840 0.078 Uiso 1 1 calc R
C7 C 0.07661(12) 0.4658(6) 0.1349(4) 0.0535(16) Uani 1 1 d .
H7A H 0.0944 0.4462 0.1594 0.064 Uiso 1 1 calc R
H7B H 0.0730 0.4606 0.0841 0.064 Uiso 1 1 calc R
H7C H 0.0664 0.3954 0.1489 0.064 Uiso 1 1 calc R
C8 C 0.03489(10) 0.6836(7) 0.1102(4) 0.0567(17) Uani 1 1 d .
H8A H 0.0293 0.7622 0.1331 0.068 Uiso 1 1 calc R
H8B H 0.0249 0.5987 0.1107 0.068 Uiso 1 1 calc R
H8C H 0.0327 0.7096 0.0616 0.068 Uiso 1 1 calc R
C9 C 0.07246(15) 0.6403(9) 0.2543(4) 0.068(2) Uani 1 1 d .
H9A H 0.0652 0.7263 0.2668 0.082 Uiso 1 1 calc R
H9B H 0.0903 0.6348 0.2824 0.082 Uiso 1 1 calc R
H9C H 0.0637 0.5566 0.2635 0.082 Uiso 1 1 calc R
C10 C 0.05689(13) 1.0030(8) 0.1771(4) 0.0626(19) Uani 1 1 d .
H10A H 0.0504 0.9347 0.2034 0.075 Uiso 1 1 calc R
H10B H 0.0454 1.0085 0.1286 0.075 Uiso 1 1 calc R
H10C H 0.0583 1.0967 0.1992 0.075 Uiso 1 1 calc R
C11 C 0.10885(14) 0.9413(10) 0.2724(3) 0.071(2) Uani 1 1 d .
H11A H 0.1261 0.9158 0.2762 0.085 Uiso 1 1 calc R
H11B H 0.1023 0.8713 0.2977 0.085 Uiso 1 1 calc R
H11C H 0.1088 1.0356 0.2929 0.085 Uiso 1 1 calc R
C12 C 0.10088(12) 1.0801(6) 0.1307(4) 0.0508(15) Uani 1 1 d .
H12A H 0.1176 1.0519 0.1311 0.061 Uiso 1 1 calc R
H12B H 0.1020 1.1719 0.1544 0.061 Uiso 1 1 calc R
H12C H 0.0896 1.0884 0.0821 0.061 Uiso 1 1 calc R
C13 C 0.14949(11) 0.3720(6) 0.1539(3) 0.0428(13) Uani 1 1 d .
H13A H 0.1315 0.3831 0.1291 0.051 Uiso 1 1 calc R
H13B H 0.1531 0.2731 0.1691 0.051 Uiso 1 1 calc R
H13C H 0.1588 0.3974 0.1225 0.051 Uiso 1 1 calc R
C14 C 0.13721(12) 0.4603(8) 0.2821(3) 0.0556(16) Uani 1 1 d .
H14A H 0.1201 0.4856 0.2526 0.067 Uiso 1 1 calc R
H14B H 0.1423 0.5196 0.3244 0.067 Uiso 1 1 calc R
H14C H 0.1377 0.3601 0.2955 0.067 Uiso 1 1 calc R
C15 C 0.19057(12) 0.4268(8) 0.2904(3) 0.0567(17) Uani 1 1 d .
H15A H 0.1959 0.4835 0.3335 0.068 Uiso 1 1 calc R
H15B H 0.2028 0.4366 0.2661 0.068 Uiso 1 1 calc R
H15C H 0.1894 0.3267 0.3022 0.068 Uiso 1 1 calc R
C16 C 0.21129(10) 0.7664(8) 0.2924(3) 0.0544(16) Uani 1 1 d .
H16A H 0.2166 0.6742 0.3150 0.065 Uiso 1 1 calc R
H16B H 0.2203 0.8425 0.3238 0.065 Uiso 1 1 calc R
H16C H 0.2150 0.7706 0.2485 0.065 Uiso 1 1 calc R
C17 C 0.16900(12) 0.9758(6) 0.2457(3) 0.0488(14) Uani 1 1 d .
H17A H 0.1509 0.9915 0.2338 0.059 Uiso 1 1 calc R
H17B H 0.1739 0.9956 0.2045 0.059 Uiso 1 1 calc R
H17C H 0.1782 1.0392 0.2842 0.059 Uiso 1 1 calc R
C18 C 0.17073(14) 0.7617(9) 0.3580(3) 0.0637(19) Uani 1 1 d .
H18A H 0.1754 0.6645 0.3746 0.076 Uiso 1 1 calc R
H18B H 0.1529 0.7770 0.3509 0.076 Uiso 1 1 calc R
H18C H 0.1808 0.8292 0.3930 0.076 Uiso 1 1 calc R
C19 C 0.21641(12) 0.6093(9) 0.0003(3) 0.0591(18) Uani 1 1 d .
H19A H 0.2196 0.6962 -0.0220 0.071 Uiso 1 1 calc R
H19B H 0.1996 0.5738 -0.0259 0.071 Uiso 1 1 calc R
H19C H 0.2289 0.5372 0.0003 0.071 Uiso 1 1 calc R
C20 C 0.25183(10) 0.6993(8) 0.1413(3) 0.0534(16) Uani 1 1 d .
H20A H 0.2630 0.6260 0.1339 0.064 Uiso 1 1 calc R
H20B H 0.2545 0.7078 0.1916 0.064 Uiso 1 1 calc R
H20C H 0.2555 0.7905 0.1235 0.064 Uiso 1 1 calc R
C21 C 0.21342(13) 0.4767(7) 0.1311(5) 0.067(2) Uani 1 1 d .
H21A H 0.1964 0.4425 0.1057 0.080 Uiso 1 1 calc R
H21B H 0.2155 0.4892 0.1808 0.080 Uiso 1 1 calc R
H21C H 0.2257 0.4072 0.1265 0.080 Uiso 1 1 calc R
C22 C 0.22423(13) 1.0400(8) 0.1683(4) 0.067(2) Uani 1 1 d .
H22A H 0.2405 0.9918 0.1823 0.080 Uiso 1 1 calc R
H22B H 0.2172 1.0332 0.2064 0.080 Uiso 1 1 calc R
H22C H 0.2264 1.1401 0.1585 0.080 Uiso 1 1 calc R
C23 C 0.21576(13) 0.9835(8) 0.0151(4) 0.069(2) Uani 1 1 d .
H23A H 0.2042 0.9464 -0.0292 0.082 Uiso 1 1 calc R
H23B H 0.2319 0.9344 0.0266 0.082 Uiso 1 1 calc R
H23C H 0.2182 1.0855 0.0104 0.082 Uiso 1 1 calc R
C24 C 0.17237(11) 1.0583(6) 0.0597(3) 0.0472(14) Uani 1 1 d .
H24A H 0.1645 1.0515 0.0961 0.057 Uiso 1 1 calc R
H24B H 0.1609 1.0204 0.0155 0.057 Uiso 1 1 calc R
H24C H 0.1761 1.1580 0.0533 0.057 Uiso 1 1 calc R
C25 C 0.12449(10) 0.5209(6) -0.0480(3) 0.0395(13) Uani 1 1 d .
C26 C 0.14769(9) 0.5918(6) -0.0279(2) 0.0372(12) Uani 1 1 d .
H26 H 0.1629 0.5432 0.0043 0.045 Uiso 1 1 calc R
C27 C 0.14869(10) 0.7410(7) -0.0406(2) 0.0397(13) Uani 1 1 d .
H27 H 0.1646 0.7946 -0.0170 0.048 Uiso 1 1 calc R
C28 C 0.12646(10) 0.8151(7) -0.0714(2) 0.0402(13) Uani 1 1 d .
H28 H 0.1269 0.9212 -0.0688 0.048 Uiso 1 1 calc R
C29 C 0.10328(10) 0.7480(7) -0.0909(2) 0.0418(14) Uani 1 1 d .
H29 H 0.0876 0.8061 -0.1031 0.050 Uiso 1 1 calc R
C30 C 0.10229(9) 0.6015(7) -0.0798(2) 0.0390(13) Uani 1 1 d .
H30 H 0.0858 0.5582 -0.0834 0.047 Uiso 1 1 calc R
C31 C 0.12286(13) 0.3655(7) -0.0363(3) 0.0570(17) Uani 1 1 d .
H31A H 0.1300 0.3449 0.0140 0.068 Uiso 1 1 calc R
H31B H 0.1323 0.3137 -0.0613 0.068 Uiso 1 1 calc R
H31C H 0.1052 0.3356 -0.0539 0.068 Uiso 1 1 calc R
H25 H 0.1135(14) 0.609(8) 0.061(4) 0.08(2) Uiso 1 1 d .
H33 H 0.1252(12) 0.813(8) 0.068(4) 0.07(2) Uiso 1 1 d .

loop_
_atom_site_aniso_label
_atom_site_aniso_U_11
_atom_site_aniso_U_22
_atom_site_aniso_U_33
_atom_site_aniso_U_23
_atom_site_aniso_U_13
_atom_site_aniso_U_12
Fe1 0.0217(3) 0.0352(4) 0.0179(3) -0.0033(3) 0.0075(2) 0.0020(3)
Fe2 0.0205(3) 0.0276(3) 0.0210(3) -0.0002(3) 0.0064(2) 0.0015(3)
Fe3 0.0203(3) 0.0258(3) 0.0183(3) 0.0004(2) 0.0072(2) 0.0016(2)
Fe4 0.0201(3) 0.0281(3) 0.0219(3) 0.0005(3) 0.0078(2) -0.0005(3)
Si1 0.0228(6) 0.0480(9) 0.0482(9) -0.0175(7) 0.0011(6) 0.0036(6)
Si2 0.0348(7) 0.0416(8) 0.0360(7) 0.0118(6) 0.0131(6) 0.0087(6)
Si3 0.0339(7) 0.0386(8) 0.0531(9) 0.0145(7) 0.0248(7) 0.0021(6)
Si4 0.0379(8) 0.0377(8) 0.0379(7) -0.0110(6) 0.0191(6) 0.0030(6)
Si5 0.0333(7) 0.0314(7) 0.0315(7) 0.0107(6) 0.0105(6) 0.0039(6)
Si6 0.0336(7) 0.0438(8) 0.0254(6) -0.0063(6) 0.0029(5) -0.0029(6)
Si7 0.0230(6) 0.0406(8) 0.0427(8) 0.0041(6) 0.0133(6) 0.0019(6)
Si8 0.0304(7) 0.0352(8) 0.0492(9) 0.0071(7) 0.0147(6) -0.0036(6)
N1 0.0224(18) 0.040(2) 0.0277(19) -0.0005(17) 0.0032(15) 0.0034(17)
N2 0.0233(17) 0.028(2) 0.0245(18) 0.0037(15) 0.0107(14) 0.0026(15)
N3 0.0236(18) 0.0275(19) 0.0185(16) 0.0028(14) 0.0057(14) 0.0029(15)
N4 0.0214(18) 0.033(2) 0.033(2) 0.0009(17) 0.0099(15) -0.0020(16)
C1 0.044(3) 0.044(4) 0.093(5) -0.022(4) 0.014(3) -0.007(3)
C2 0.040(3) 0.098(6) 0.055(4) -0.035(4) -0.005(3) 0.017(4)
C3 0.025(3) 0.070(4) 0.075(4) -0.014(4) 0.008(3) 0.000(3)
C4 0.077(5) 0.103(7) 0.058(4) 0.035(5) 0.007(4) 0.024(5)
C5 0.058(4) 0.052(4) 0.067(4) 0.006(3) 0.031(3) 0.016(3)
C6 0.058(4) 0.057(4) 0.091(5) 0.030(4) 0.040(4) 0.005(3)
C7 0.049(3) 0.030(3) 0.084(5) 0.012(3) 0.025(3) -0.002(3)
C8 0.031(3) 0.054(4) 0.090(5) -0.001(4) 0.027(3) -0.004(3)
C9 0.079(5) 0.079(5) 0.065(4) 0.033(4) 0.049(4) 0.018(4)
C10 0.058(4) 0.060(4) 0.085(5) -0.004(4) 0.044(4) 0.019(3)
C11 0.070(5) 0.107(6) 0.041(3) -0.032(4) 0.024(3) -0.008(4)
C12 0.056(4) 0.027(3) 0.073(4) -0.010(3) 0.027(3) -0.005(3)
C13 0.051(3) 0.025(3) 0.055(3) 0.002(2) 0.021(3) 0.000(2)
C14 0.062(4) 0.065(4) 0.046(3) 0.017(3) 0.026(3) -0.005(3)
C15 0.048(4) 0.057(4) 0.055(4) 0.016(3) 0.004(3) 0.016(3)
C16 0.033(3) 0.068(4) 0.049(3) -0.006(3) -0.004(2) -0.007(3)
C17 0.056(4) 0.036(3) 0.054(4) -0.012(3) 0.018(3) -0.003(3)
C18 0.076(5) 0.087(5) 0.028(3) -0.016(3) 0.017(3) -0.008(4)
C19 0.042(3) 0.085(5) 0.058(4) -0.014(4) 0.027(3) 0.005(3)
C20 0.024(3) 0.069(4) 0.063(4) 0.017(3) 0.009(2) 0.004(3)
C21 0.053(4) 0.040(4) 0.118(7) 0.014(4) 0.043(4) 0.010(3)
C22 0.056(4) 0.050(4) 0.082(5) -0.002(4) 0.009(4) -0.022(3)
C23 0.058(4) 0.073(5) 0.092(5) 0.043(4) 0.048(4) 0.015(4)
C24 0.048(3) 0.033(3) 0.064(4) -0.001(3) 0.022(3) 0.003(2)
C25 0.038(3) 0.057(4) 0.025(2) -0.019(2) 0.012(2) 0.003(2)
C26 0.028(2) 0.062(4) 0.022(2) -0.012(2) 0.0092(19) 0.008(2)
C27 0.032(3) 0.071(4) 0.021(2) -0.008(2) 0.0141(19) -0.004(2)
C28 0.045(3) 0.060(4) 0.018(2) 0.005(2) 0.014(2) 0.004(3)
C29 0.034(3) 0.074(4) 0.017(2) 0.001(2) 0.0078(19) 0.014(3)
C30 0.029(2) 0.066(4) 0.021(2) -0.017(2) 0.0066(19) -0.002(2)
C31 0.063(4) 0.055(4) 0.050(4) -0.024(3) 0.015(3) -0.002(3)

loop_
_atom_type_symbol
_atom_type_description
_atom_type_scat_dispersion_real
_atom_type_scat_dispersion_imag
_atom_type_scat_source
Fe Fe 0.3463 0.8444
;
International Tables for Crystallography
(Vol. C, Tables 4.2.6.8 and 6.1.1.4)
;
N N 0.0061 0.0033
;
International Tables for Crystallography
(Vol. C, Tables 4.2.6.8 and 6.1.1.4)
;
Si Si 0.0817 0.0704
;
International Tables for Crystallography
(Vol. C, Tables 4.2.6.8 and 6.1.1.4)
;
C C 0.0033 0.0016
;
International Tables for Crystallography
(Vol. C, Tables 4.2.6.8 and 6.1.1.4)
;
H H 0.0000 0.0000
;
International Tables for Crystallography
(Vol. C, Table 6.1.1.4)
;

loop_
_geom_angle_atom_site_label_1
_geom_angle_atom_site_label_2
_geom_angle_atom_site_label_3
_geom_angle
C30 Fe1 C29 38.8(2)
C30 Fe1 C28 69.5(2)
C29 Fe1 C28 38.3(2)
C30 Fe1 C26 70.10(19)
C29 Fe1 C26 83.5(2)
C28 Fe1 C26 70.2(2)
C30 Fe1 C27 82.7(2)
C29 Fe1 C27 69.7(2)
C28 Fe1 C27 38.2(2)
C26 Fe1 C27 39.4(2)
C30 Fe1 C25 39.2(2)
C29 Fe1 C25 71.0(2)
C28 Fe1 C25 83.2(2)
C26 Fe1 C25 38.6(2)
C27 Fe1 C25 70.5(2)
C30 Fe1 Fe3 138.60(15)
C29 Fe1 Fe3 145.08(14)
C28 Fe1 Fe3 145.06(17)
C26 Fe1 Fe3 131.18(14)
C27 Fe1 Fe3 137.64(14)
C25 Fe1 Fe3 131.35(16)
C30 Fe1 Fe2 88.58(14)
C29 Fe1 Fe2 82.50(14)
C28 Fe1 Fe2 107.41(15)
C26 Fe1 Fe2 158.17(14)
C27 Fe1 Fe2 145.24(16)
C25 Fe1 Fe2 120.24(15)
Fe3 Fe1 Fe2 63.24(2)
C30 Fe1 Fe4 146.02(15)
C29 Fe1 Fe4 145.42(16)
C28 Fe1 Fe4 107.42(15)
C26 Fe1 Fe4 77.03(13)
C27 Fe1 Fe4 77.20(14)
C25 Fe1 Fe4 107.43(14)
Fe3 Fe1 Fe4 62.24(2)
Fe2 Fe1 Fe4 123.03(3)
C30 Fe1 H25 95(3)
C29 Fe1 H25 124(3)
C28 Fe1 H25 163(3)
C26 Fe1 H25 114(3)
C27 Fe1 H25 152(3)
C25 Fe1 H25 90(3)
Fe3 Fe1 H25 46(3)
Fe2 Fe1 H25 62(3)
Fe4 Fe1 H25 90(3)
C30 Fe1 H33 148(3)
C29 Fe1 H33 117(3)
C28 Fe1 H33 103(3)
C26 Fe1 H33 138(3)
C27 Fe1 H33 111(3)
C25 Fe1 H33 172(3)
Fe3 Fe1 H33 42(3)
Fe2 Fe1 H33 64(3)
Fe4 Fe1 H33 66(3)
H25 Fe1 H33 86(4)
N1 Fe2 N2 131.53(15)
N1 Fe2 Fe1 121.31(12)
N2 Fe2 Fe1 107.15(10)
N1 Fe2 Fe3 178.34(12)
N2 Fe2 Fe3 50.09(10)
Fe1 Fe2 Fe3 57.08(2)
N2 Fe3 N3 140.53(14)
N2 Fe3 Fe1 110.14(10)
N3 Fe3 Fe1 109.33(10)
N2 Fe3 Fe4 162.89(11)
N3 Fe3 Fe4 50.88(10)
Fe1 Fe3 Fe4 60.92(2)
N2 Fe3 Fe2 50.46(10)
N3 Fe3 Fe2 168.98(10)
Fe1 Fe3 Fe2 59.69(2)
Fe4 Fe3 Fe2 118.38(3)
N2 Fe3 H25 97(2)
N3 Fe3 H25 114(2)
Fe1 Fe3 H25 37(2)
Fe4 Fe3 H25 83(2)
Fe2 Fe3 H25 58(2)
N2 Fe3 H33 101(2)
N3 Fe3 H33 111(2)
Fe1 Fe3 H33 36(2)
Fe4 Fe3 H33 63(2)
Fe2 Fe3 H33 60(2)
H25 Fe3 H33 71(3)
N4 Fe4 N3 131.66(15)
N4 Fe4 Fe1 123.11(12)
N3 Fe4 Fe1 104.97(10)
N4 Fe4 Fe3 162.52(13)
N3 Fe4 Fe3 50.42(10)
Fe1 Fe4 Fe3 56.84(2)
N1 Si1 C1 113.3(3)
N1 Si1 C3 113.1(3)
C1 Si1 C3 104.8(3)
N1 Si1 C2 111.9(3)
C1 Si1 C2 105.9(4)
C3 Si1 C2 107.3(3)
N1 Si2 C4 115.2(3)
N1 Si2 C5 112.6(3)
C4 Si2 C5 104.7(4)
N1 Si2 C6 111.4(3)
C4 Si2 C6 103.7(4)
C5 Si2 C6 108.7(3)
N2 Si3 C7 110.6(2)
N2 Si3 C9 113.2(3)
C7 Si3 C9 106.6(3)
N2 Si3 C8 110.9(2)
C7 Si3 C8 109.0(3)
C9 Si3 C8 106.3(3)
N2 Si4 C12 110.2(2)
N2 Si4 C10 113.5(3)
C12 Si4 C10 108.2(3)
N2 Si4 C11 110.7(3)
C12 Si4 C11 108.8(3)
C10 Si4 C11 105.2(3)
N3 Si5 C13 110.9(2)
N3 Si5 C15 113.9(3)
C13 Si5 C15 107.1(3)
N3 Si5 C14 110.9(3)
C13 Si5 C14 107.9(3)
C15 Si5 C14 105.8(3)
N3 Si6 C17 110.9(2)
N3 Si6 C18 112.4(3)
C17 Si6 C18 108.2(3)
N3 Si6 C16 111.6(2)
C17 Si6 C16 106.8(3)
C18 Si6 C16 106.7(3)
N4 Si7 C21 111.4(3)
N4 Si7 C20 113.4(3)
C21 Si7 C20 106.1(3)
N4 Si7 C19 113.3(3)
C21 Si7 C19 105.5(4)
C20 Si7 C19 106.5(3)
N4 Si8 C24 112.3(2)
N4 Si8 C22 112.8(3)
C24 Si8 C22 107.2(3)
N4 Si8 C23 112.7(3)
C24 Si8 C23 104.5(3)
C22 Si8 C23 106.7(4)
Si1 N1 Si2 120.9(2)
Si1 N1 Fe2 122.0(2)
Si2 N1 Fe2 117.1(2)
Si4 N2 Si3 115.5(2)
Si4 N2 Fe3 111.72(19)
Si3 N2 Fe3 119.7(2)
Si4 N2 Fe2 115.96(19)
Si3 N2 Fe2 109.61(19)
Fe3 N2 Fe2 79.45(12)
Si5 N3 Si6 115.8(2)
Si5 N3 Fe3 108.40(19)
Si6 N3 Fe3 122.9(2)
Si5 N3 Fe4 117.85(19)
Si6 N3 Fe4 108.37(19)
Fe3 N3 Fe4 78.70(12)
Si7 N4 Si8 120.3(2)
Si7 N4 Fe4 119.5(2)
Si8 N4 Fe4 120.1(2)
Si1 C1 H1A 109.5
Si1 C1 H1B 109.5
H1A C1 H1B 109.5
Si1 C1 H1C 109.5
H1A C1 H1C 109.5
H1B C1 H1C 109.5
Si1 C2 H2A 109.5
Si1 C2 H2B 109.5
H2A C2 H2B 109.5
Si1 C2 H2C 109.5
H2A C2 H2C 109.5
H2B C2 H2C 109.5
Si1 C3 H3A 109.5
Si1 C3 H3B 109.5
H3A C3 H3B 109.5
Si1 C3 H3C 109.5
H3A C3 H3C 109.5
H3B C3 H3C 109.5
Si2 C4 H4A 109.5
Si2 C4 H4B 109.5
H4A C4 H4B 109.5
Si2 C4 H4C 109.5
H4A C4 H4C 109.5
H4B C4 H4C 109.5
Si2 C5 H5A 109.5
Si2 C5 H5B 109.5
H5A C5 H5B 109.5
Si2 C5 H5C 109.5
H5A C5 H5C 109.5
H5B C5 H5C 109.5
Si2 C6 H6A 109.5
Si2 C6 H6B 109.5
H6A C6 H6B 109.5
Si2 C6 H6C 109.5
H6A C6 H6C 109.5
H6B C6 H6C 109.5
Si3 C7 H7A 109.5
Si3 C7 H7B 109.5
H7A C7 H7B 109.5
Si3 C7 H7C 109.5
H7A C7 H7C 109.5
H7B C7 H7C 109.5
Si3 C8 H8A 109.5
Si3 C8 H8B 109.5
H8A C8 H8B 109.5
Si3 C8 H8C 109.5
H8A C8 H8C 109.5
H8B C8 H8C 109.5
Si3 C9 H9A 109.5
Si3 C9 H9B 109.5
H9A C9 H9B 109.5
Si3 C9 H9C 109.5
H9A C9 H9C 109.5
H9B C9 H9C 109.5
Si4 C10 H10A 109.5
Si4 C10 H10B 109.5
H10A C10 H10B 109.5
Si4 C10 H10C 109.5
H10A C10 H10C 109.5
H10B C10 H10C 109.5
Si4 C11 H11A 109.5
Si4 C11 H11B 109.5
H11A C11 H11B 109.5
Si4 C11 H11C 109.5
H11A C11 H11C 109.5
H11B C11 H11C 109.5
Si4 C12 H12A 109.5
Si4 C12 H12B 109.5
H12A C12 H12B 109.5
Si4 C12 H12C 109.5
H12A C12 H12C 109.5
H12B C12 H12C 109.5
Si5 C13 H13A 109.5
Si5 C13 H13B 109.5
H13A C13 H13B 109.5
Si5 C13 H13C 109.5
H13A C13 H13C 109.5
H13B C13 H13C 109.5
Si5 C14 H14A 109.5
Si5 C14 H14B 109.5
H14A C14 H14B 109.5
Si5 C14 H14C 109.5
H14A C14 H14C 109.5
H14B C14 H14C 109.5
Si5 C15 H15A 109.5
Si5 C15 H15B 109.5
H15A C15 H15B 109.5
Si5 C15 H15C 109.5
H15A C15 H15C 109.5
H15B C15 H15C 109.5
Si6 C16 H16A 109.5
Si6 C16 H16B 109.5
H16A C16 H16B 109.5
Si6 C16 H16C 109.5
H16A C16 H16C 109.5
H16B C16 H16C 109.5
Si6 C17 H17A 109.5
Si6 C17 H17B 109.5
H17A C17 H17B 109.5
Si6 C17 H17C 109.5
H17A C17 H17C 109.5
H17B C17 H17C 109.5
Si6 C18 H18A 109.5
Si6 C18 H18B 109.5
H18A C18 H18B 109.5
Si6 C18 H18C 109.5
H18A C18 H18C 109.5
H18B C18 H18C 109.5
Si7 C19 H19A 109.5
Si7 C19 H19B 109.5
H19A C19 H19B 109.5
Si7 C19 H19C 109.5
H19A C19 H19C 109.5
H19B C19 H19C 109.5
Si7 C20 H20A 109.5
Si7 C20 H20B 109.5
H20A C20 H20B 109.5
Si7 C20 H20C 109.5
H20A C20 H20C 109.5
H20B C20 H20C 109.5
Si7 C21 H21A 109.5
Si7 C21 H21B 109.5
H21A C21 H21B 109.5
Si7 C21 H21C 109.5
H21A C21 H21C 109.5
H21B C21 H21C 109.5
Si8 C22 H22A 109.5
Si8 C22 H22B 109.5
H22A C22 H22B 109.5
Si8 C22 H22C 109.5
H22A C22 H22C 109.5
H22B C22 H22C 109.5
Si8 C23 H23A 109.5
Si8 C23 H23B 109.5
H23A C23 H23B 109.5
Si8 C23 H23C 109.5
H23A C23 H23C 109.5
H23B C23 H23C 109.5
Si8 C24 H24A 109.5
Si8 C24 H24B 109.5
H24A C24 H24B 109.5
Si8 C24 H24C 109.5
H24A C24 H24C 109.5
H24B C24 H24C 109.5
C26 C25 C30 118.3(6)
C26 C25 C31 121.5(5)
C30 C25 C31 120.2(5)
C26 C25 Fe1 70.3(3)
C30 C25 Fe1 69.5(3)
C31 C25 Fe1 131.9(4)
C25 C26 C27 120.2(5)
C25 C26 Fe1 71.1(3)
C27 C26 Fe1 70.7(3)
C25 C26 H26 119.2
C27 C26 H26 119.2
Fe1 C26 H26 119.2
C28 C27 C26 119.3(5)
C28 C27 Fe1 70.2(3)
C26 C27 Fe1 69.9(3)
C28 C27 H27 119.5
C26 C27 H27 119.5
Fe1 C27 H27 119.5
C29 C28 C27 121.7(6)
C29 C28 Fe1 70.8(3)
C27 C28 Fe1 71.6(3)
C29 C28 H28 118.3
C27 C28 H28 118.3
Fe1 C28 H28 118.3
C28 C29 C30 119.2(5)
C28 C29 Fe1 70.9(3)
C30 C29 Fe1 70.4(3)
C28 C29 H29 119.8
C30 C29 H29 119.8
Fe1 C29 H29 119.8
C29 C30 C25 121.4(5)
C29 C30 Fe1 70.8(3)
C25 C30 Fe1 71.3(3)
C29 C30 H30 118.5
C25 C30 H30 118.5
Fe1 C30 H30 118.5
C25 C31 H31A 109.5
C25 C31 H31B 109.5
H31A C31 H31B 109.5
C25 C31 H31C 109.5
H31A C31 H31C 109.5
H31B C31 H31C 109.5

loop_
_geom_bond_atom_site_label_1
_geom_bond_atom_site_label_2
_geom_bond_distance
Fe1 C30 2.108(5)
Fe1 C29 2.113(5)
Fe1 C28 2.114(5)
Fe1 C26 2.121(5)
Fe1 C27 2.132(5)
Fe1 C25 2.132(5)
Fe1 Fe3 2.4895(8)
Fe1 Fe2 2.5603(8)
Fe1 Fe4 2.5989(8)
Fe1 H25 1.51(8)
Fe1 H33 1.48(7)
Fe2 N1 1.949(4)
Fe2 N2 2.077(4)
Fe2 Fe3 2.6481(8)
Fe3 N2 2.066(4)
Fe3 N3 2.068(4)
Fe3 Fe4 2.6317(8)
Fe3 H25 1.79(8)
Fe3 H33 1.72(7)
Fe4 N4 1.948(4)
Fe4 N3 2.082(3)
Si1 N1 1.720(4)
Si1 C1 1.876(7)
Si1 C3 1.880(6)
Si1 C2 1.881(7)
Si2 N1 1.721(5)
Si2 C4 1.869(7)
Si2 C5 1.867(6)
Si2 C6 1.874(6)
Si3 N2 1.771(4)
Si3 C7 1.855(6)
Si3 C9 1.876(7)
Si3 C8 1.877(6)
Si4 N2 1.768(4)
Si4 C12 1.861(6)
Si4 C10 1.876(6)
Si4 C11 1.879(7)
Si5 N3 1.769(4)
Si5 C13 1.858(6)
Si5 C15 1.868(6)
Si5 C14 1.873(6)
Si6 N3 1.774(4)
Si6 C17 1.851(6)
Si6 C18 1.871(6)
Si6 C16 1.883(6)
Si7 N4 1.723(4)
Si7 C21 1.858(7)
Si7 C20 1.865(6)
Si7 C19 1.886(6)
Si8 N4 1.730(4)
Si8 C24 1.874(6)
Si8 C22 1.881(7)
Si8 C23 1.881(6)
C1 H1A 0.9800
C1 H1B 0.9800
C1 H1C 0.9800
C2 H2A 0.9800
C2 H2B 0.9800
C2 H2C 0.9800
C3 H3A 0.9800
C3 H3B 0.9800
C3 H3C 0.9800
C4 H4A 0.9800
C4 H4B 0.9800
C4 H4C 0.9800
C5 H5A 0.9800
C5 H5B 0.9800
C5 H5C 0.9800
C6 H6A 0.9800
C6 H6B 0.9800
C6 H6C 0.9800
C7 H7A 0.9800
C7 H7B 0.9800
C7 H7C 0.9800
C8 H8A 0.9800
C8 H8B 0.9800
C8 H8C 0.9800
C9 H9A 0.9800
C9 H9B 0.9800
C9 H9C 0.9800
C10 H10A 0.9800
C10 H10B 0.9800
C10 H10C 0.9800
C11 H11A 0.9800
C11 H11B 0.9800
C11 H11C 0.9800
C12 H12A 0.9800
C12 H12B 0.9800
C12 H12C 0.9800
C13 H13A 0.9800
C13 H13B 0.9800
C13 H13C 0.9800
C14 H14A 0.9800
C14 H14B 0.9800
C14 H14C 0.9800
C15 H15A 0.9800
C15 H15B 0.9800
C15 H15C 0.9800
C16 H16A 0.9800
C16 H16B 0.9800
C16 H16C 0.9800
C17 H17A 0.9800
C17 H17B 0.9800
C17 H17C 0.9800
C18 H18A 0.9800
C18 H18B 0.9800
C18 H18C 0.9800
C19 H19A 0.9800
C19 H19B 0.9800
C19 H19C 0.9800
C20 H20A 0.9800
C20 H20B 0.9800
C20 H20C 0.9800
C21 H21A 0.9800
C21 H21B 0.9800
C21 H21C 0.9800
C22 H22A 0.9800
C22 H22B 0.9800
C22 H22C 0.9800
C23 H23A 0.9800
C23 H23B 0.9800
C23 H23C 0.9800
C24 H24A 0.9800
C24 H24B 0.9800
C24 H24C 0.9800
C25 C26 1.406(7)
C25 C30 1.423(8)
C25 C31 1.490(9)
C26 C27 1.432(8)
C26 H26 1.0000
C27 C28 1.390(8)
C27 H27 1.0000
C28 C29 1.388(8)
C28 H28 1.0000
C29 C30 1.402(9)
C29 H29 1.0000
C30 H30 1.0000
C31 H31A 0.9800
C31 H31B 0.9800
C31 H31C 0.9800

loop_
_geom_torsion_atom_site_label_1
_geom_torsion_atom_site_label_2
_geom_torsion_atom_site_label_3
_geom_torsion_atom_site_label_4
_geom_torsion
C30 Fe1 Fe2 N1 -31.9(2)
C29 Fe1 Fe2 N1 6.5(2)
C28 Fe1 Fe2 N1 36.0(2)
C26 Fe1 Fe2 N1 -44.1(5)
C27 Fe1 Fe2 N1 43.1(3)
C25 Fe1 Fe2 N1 -56.2(2)
Fe3 Fe1 Fe2 N1 179.53(15)
Fe4 Fe1 Fe2 N1 161.32(15)
C30 Fe1 Fe2 N2 147.4(2)
C29 Fe1 Fe2 N2 -174.1(2)
C28 Fe1 Fe2 N2 -144.6(2)
C26 Fe1 Fe2 N2 135.3(4)
C27 Fe1 Fe2 N2 -137.6(3)
C25 Fe1 Fe2 N2 123.1(2)
Fe3 Fe1 Fe2 N2 -1.11(11)
Fe4 Fe1 Fe2 N2 -19.31(12)
C30 Fe1 Fe2 Fe3 148.53(18)
C29 Fe1 Fe2 Fe3 -173.02(18)
C28 Fe1 Fe2 Fe3 -143.51(17)
C26 Fe1 Fe2 Fe3 136.4(4)
C27 Fe1 Fe2 Fe3 -136.5(3)
C25 Fe1 Fe2 Fe3 124.22(19)
Fe4 Fe1 Fe2 Fe3 -18.20(3)
C30 Fe1 Fe3 N2 -51.0(3)
C29 Fe1 Fe3 N2 13.3(3)
C28 Fe1 Fe3 N2 83.3(3)
C26 Fe1 Fe3 N2 -158.9(2)
C27 Fe1 Fe3 N2 145.5(3)
C25 Fe1 Fe3 N2 -106.8(2)
Fe2 Fe1 Fe3 N2 1.13(12)
Fe4 Fe1 Fe3 N2 163.92(12)
C30 Fe1 Fe3 N3 128.9(3)
C29 Fe1 Fe3 N3 -166.8(3)
C28 Fe1 Fe3 N3 -96.8(3)
C26 Fe1 Fe3 N3 20.9(2)
C27 Fe1 Fe3 N3 -34.6(3)
C25 Fe1 Fe3 N3 73.1(2)
Fe2 Fe1 Fe3 N3 -178.98(12)
Fe4 Fe1 Fe3 N3 -16.20(12)
C30 Fe1 Fe3 Fe4 145.1(2)
C29 Fe1 Fe3 Fe4 -150.6(3)
C28 Fe1 Fe3 Fe4 -80.6(3)
C26 Fe1 Fe3 Fe4 37.1(2)
C27 Fe1 Fe3 Fe4 -18.4(3)
C25 Fe1 Fe3 Fe4 89.30(19)
Fe2 Fe1 Fe3 Fe4 -162.78(3)
C30 Fe1 Fe3 Fe2 -52.1(2)
C29 Fe1 Fe3 Fe2 12.2(3)
C28 Fe1 Fe3 Fe2 82.1(3)
C26 Fe1 Fe3 Fe2 -160.1(2)
C27 Fe1 Fe3 Fe2 144.3(3)
C25 Fe1 Fe3 Fe2 -107.92(19)
Fe4 Fe1 Fe3 Fe2 162.78(3)
N1 Fe2 Fe3 N2 167(5)
Fe1 Fe2 Fe3 N2 -178.62(14)
N1 Fe2 Fe3 N3 -9(5)
N2 Fe2 Fe3 N3 -176.4(6)
Fe1 Fe2 Fe3 N3 5.0(6)
N1 Fe2 Fe3 Fe1 -14(5)
N2 Fe2 Fe3 Fe1 178.62(14)
N1 Fe2 Fe3 Fe4 3(5)
N2 Fe2 Fe3 Fe4 -164.28(14)
Fe1 Fe2 Fe3 Fe4 17.10(3)
C30 Fe1 Fe4 N4 63.5(3)
C29 Fe1 Fe4 N4 -8.7(3)
C28 Fe1 Fe4 N4 -15.4(2)
C26 Fe1 Fe4 N4 48.7(2)
C27 Fe1 Fe4 N4 8.3(2)
C25 Fe1 Fe4 N4 72.8(2)
Fe3 Fe1 Fe4 N4 -159.10(15)
Fe2 Fe1 Fe4 N4 -140.72(15)
C30 Fe1 Fe4 N3 -121.7(3)
C29 Fe1 Fe4 N3 166.1(3)
C28 Fe1 Fe4 N3 159.4(2)
C26 Fe1 Fe4 N3 -136.5(2)
C27 Fe1 Fe4 N3 -176.9(2)
C25 Fe1 Fe4 N3 -112.4(2)
Fe3 Fe1 Fe4 N3 15.71(11)
Fe2 Fe1 Fe4 N3 34.08(12)
C30 Fe1 Fe4 Fe3 -137.4(3)
C29 Fe1 Fe4 Fe3 150.4(3)
C28 Fe1 Fe4 Fe3 143.68(17)
C26 Fe1 Fe4 Fe3 -152.21(17)
C27 Fe1 Fe4 Fe3 167.38(18)
C25 Fe1 Fe4 Fe3 -128.11(17)
Fe2 Fe1 Fe4 Fe3 18.37(4)
N2 Fe3 Fe4 N4 33.5(6)
N3 Fe3 Fe4 N4 -104.2(4)
Fe1 Fe3 Fe4 N4 95.6(4)
Fe2 Fe3 Fe4 N4 78.7(4)
N2 Fe3 Fe4 N3 137.7(4)
Fe1 Fe3 Fe4 N3 -160.16(14)
Fe2 Fe3 Fe4 N3 -177.05(14)
N2 Fe3 Fe4 Fe1 -62.1(4)
N3 Fe3 Fe4 Fe1 160.16(14)
Fe2 Fe3 Fe4 Fe1 -16.88(3)
C1 Si1 N1 Si2 -173.1(3)
C3 Si1 N1 Si2 -54.0(4)
C2 Si1 N1 Si2 67.4(4)
C1 Si1 N1 Fe2 7.8(4)
C3 Si1 N1 Fe2 126.8(3)
C2 Si1 N1 Fe2 -111.8(3)
C4 Si2 N1 Si1 -19.0(4)
C5 Si2 N1 Si1 100.9(3)
C6 Si2 N1 Si1 -136.6(3)
C4 Si2 N1 Fe2 160.2(3)
C5 Si2 N1 Fe2 -79.9(3)
C6 Si2 N1 Fe2 42.5(4)
N2 Fe2 N1 Si1 -96.0(3)
Fe1 Fe2 N1 Si1 83.2(3)
Fe3 Fe2 N1 Si1 97(5)
N2 Fe2 N1 Si2 84.8(3)
Fe1 Fe2 N1 Si2 -96.0(2)
Fe3 Fe2 N1 Si2 -82(5)
C12 Si4 N2 Si3 -161.9(3)
C10 Si4 N2 Si3 -40.3(4)
C11 Si4 N2 Si3 77.7(3)
C12 Si4 N2 Fe3 56.8(3)
C10 Si4 N2 Fe3 178.4(3)
C11 Si4 N2 Fe3 -63.6(3)
C12 Si4 N2 Fe2 -31.7(3)
C10 Si4 N2 Fe2 89.9(3)
C11 Si4 N2 Fe2 -152.1(3)
C7 Si3 N2 Si4 -165.2(3)
C9 Si3 N2 Si4 -45.6(3)
C8 Si3 N2 Si4 73.7(3)
C7 Si3 N2 Fe3 -27.2(3)
C9 Si3 N2 Fe3 92.4(3)
C8 Si3 N2 Fe3 -148.3(3)
C7 Si3 N2 Fe2 61.6(3)
C9 Si3 N2 Fe2 -178.8(3)
C8 Si3 N2 Fe2 -59.5(3)
N3 Fe3 N2 Si4 65.0(3)
Fe1 Fe3 N2 Si4 -115.16(16)
Fe4 Fe3 N2 Si4 -59.8(4)
Fe2 Fe3 N2 Si4 -113.9(2)
N3 Fe3 N2 Si3 -74.4(3)
Fe1 Fe3 N2 Si3 105.40(19)
Fe4 Fe3 N2 Si3 160.8(2)
Fe2 Fe3 N2 Si3 106.7(2)
N3 Fe3 N2 Fe2 178.91(18)
Fe1 Fe3 N2 Fe2 -1.27(13)
Fe4 Fe3 N2 Fe2 54.1(4)
N1 Fe2 N2 Si4 -70.4(3)
Fe1 Fe2 N2 Si4 110.36(18)
Fe3 Fe2 N2 Si4 109.1(2)
N1 Fe2 N2 Si3 62.6(3)
Fe1 Fe2 N2 Si3 -116.71(16)
Fe3 Fe2 N2 Si3 -117.9(2)
N1 Fe2 N2 Fe3 -179.51(18)
Fe1 Fe2 N2 Fe3 1.21(13)
C13 Si5 N3 Si6 -161.4(2)
C15 Si5 N3 Si6 -40.5(3)
C14 Si5 N3 Si6 78.8(3)
C13 Si5 N3 Fe3 55.9(3)
C15 Si5 N3 Fe3 176.8(3)
C14 Si5 N3 Fe3 -63.9(3)
C13 Si5 N3 Fe4 -30.8(3)
C15 Si5 N3 Fe4 90.1(3)
C14 Si5 N3 Fe4 -150.6(3)
C17 Si6 N3 Si5 -167.5(3)
C18 Si6 N3 Si5 -46.2(4)
C16 Si6 N3 Si5 73.6(3)
C17 Si6 N3 Fe3 -30.7(3)
C18 Si6 N3 Fe3 90.6(3)
C16 Si6 N3 Fe3 -149.6(3)
C17 Si6 N3 Fe4 57.5(3)
C18 Si6 N3 Fe4 178.8(3)
C16 Si6 N3 Fe4 -61.4(3)
N2 Fe3 N3 Si5 82.3(3)
Fe1 Fe3 N3 Si5 -97.50(16)
Fe4 Fe3 N3 Si5 -115.8(2)
Fe2 Fe3 N3 Si5 -102.1(6)
N2 Fe3 N3 Si6 -57.2(3)
Fe1 Fe3 N3 Si6 123.00(19)
Fe4 Fe3 N3 Si6 104.7(2)
Fe2 Fe3 N3 Si6 118.4(5)
N2 Fe3 N3 Fe4 -161.86(18)
Fe1 Fe3 N3 Fe4 18.32(13)
Fe2 Fe3 N3 Fe4 13.7(7)
N4 Fe4 N3 Si5 -97.9(3)
Fe1 Fe4 N3 Si5 87.88(19)
Fe3 Fe4 N3 Si5 105.0(2)
N4 Fe4 N3 Si6 36.0(3)
Fe1 Fe4 N3 Si6 -138.20(15)
Fe3 Fe4 N3 Si6 -121.1(2)
N4 Fe4 N3 Fe3 157.07(17)
Fe1 Fe4 N3 Fe3 -17.10(12)
C21 Si7 N4 Si8 165.2(4)
C20 Si7 N4 Si8 45.5(4)
C19 Si7 N4 Si8 -76.0(4)
C21 Si7 N4 Fe4 -18.2(4)
C20 Si7 N4 Fe4 -137.9(3)
C19 Si7 N4 Fe4 100.5(3)
C24 Si8 N4 Si7 156.6(3)
C22 Si8 N4 Si7 -82.2(4)
C23 Si8 N4 Si7 38.8(4)
C24 Si8 N4 Fe4 -20.0(4)
C22 Si8 N4 Fe4 101.3(3)
C23 Si8 N4 Fe4 -137.8(3)
N3 Fe4 N4 Si7 86.0(3)
Fe1 Fe4 N4 Si7 -100.8(2)
Fe3 Fe4 N4 Si7 175.16(19)
N3 Fe4 N4 Si8 -97.4(3)
Fe1 Fe4 N4 Si8 75.8(3)
Fe3 Fe4 N4 Si8 -8.2(6)
C30 Fe1 C25 C26 132.2(5)
C29 Fe1 C25 C26 104.0(4)
C28 Fe1 C25 C26 66.6(3)
C27 Fe1 C25 C26 29.4(3)
Fe3 Fe1 C25 C26 -107.7(3)
Fe2 Fe1 C25 C26 172.8(3)
Fe4 Fe1 C25 C26 -39.6(3)
C29 Fe1 C25 C30 -28.3(3)
C28 Fe1 C25 C30 -65.6(3)
C26 Fe1 C25 C30 -132.2(5)
C27 Fe1 C25 C30 -102.8(4)
Fe3 Fe1 C25 C30 120.1(3)
Fe2 Fe1 C25 C30 40.6(4)
Fe4 Fe1 C25 C30 -171.8(3)
C30 Fe1 C25 C31 -112.7(7)
C29 Fe1 C25 C31 -141.0(6)
C28 Fe1 C25 C31 -178.4(6)
C26 Fe1 C25 C31 115.1(7)
C27 Fe1 C25 C31 144.5(6)
Fe3 Fe1 C25 C31 7.4(6)
Fe2 Fe1 C25 C31 -72.1(6)
Fe4 Fe1 C25 C31 75.5(6)
C30 C25 C26 C27 -0.9(7)
C31 C25 C26 C27 179.3(5)
Fe1 C25 C26 C27 -52.9(4)
C30 C25 C26 Fe1 52.0(4)
C31 C25 C26 Fe1 -127.8(5)
C30 Fe1 C26 C25 -29.9(3)
C29 Fe1 C26 C25 -67.4(4)
C28 Fe1 C26 C25 -104.5(4)
C27 Fe1 C26 C25 -133.1(5)
Fe3 Fe1 C26 C25 108.1(3)
Fe2 Fe1 C26 C25 -17.0(6)
Fe4 Fe1 C26 C25 141.4(3)
C30 Fe1 C26 C27 103.2(3)
C29 Fe1 C26 C27 65.7(3)
C28 Fe1 C26 C27 28.6(3)
C25 Fe1 C26 C27 133.1(5)
Fe3 Fe1 C26 C27 -118.8(3)
Fe2 Fe1 C26 C27 116.1(4)
Fe4 Fe1 C26 C27 -85.5(3)
C25 C26 C27 C28 1.3(7)
Fe1 C26 C27 C28 -51.8(4)
C25 C26 C27 Fe1 53.1(4)
C30 Fe1 C27 C28 65.9(4)
C29 Fe1 C27 C28 28.1(4)
C26 Fe1 C27 C28 133.2(5)
C25 Fe1 C27 C28 104.3(4)
Fe3 Fe1 C27 C28 -125.0(3)
Fe2 Fe1 C27 C28 -10.9(5)
Fe4 Fe1 C27 C28 -141.7(4)
C30 Fe1 C27 C26 -67.4(3)
C29 Fe1 C27 C26 -105.1(3)
C28 Fe1 C27 C26 -133.2(5)
C25 Fe1 C27 C26 -28.9(3)
Fe3 Fe1 C27 C26 101.8(3)
Fe2 Fe1 C27 C26 -144.2(3)
Fe4 Fe1 C27 C26 85.1(3)
C26 C27 C28 C29 -0.5(7)
Fe1 C27 C28 C29 -52.2(4)
C26 C27 C28 Fe1 51.7(4)
C30 Fe1 C28 C29 29.7(3)
C26 Fe1 C28 C29 105.2(4)
C27 Fe1 C28 C29 134.6(5)
C25 Fe1 C28 C29 67.7(4)
Fe3 Fe1 C28 C29 -119.9(3)
Fe2 Fe1 C28 C29 -51.9(4)
Fe4 Fe1 C28 C29 173.9(3)
C30 Fe1 C28 C27 -104.8(4)
C29 Fe1 C28 C27 -134.6(5)
C26 Fe1 C28 C27 -29.4(3)
C25 Fe1 C28 C27 -66.9(3)
Fe3 Fe1 C28 C27 105.5(4)
Fe2 Fe1 C28 C27 173.5(3)
Fe4 Fe1 C28 C27 39.3(4)
C27 C28 C29 C30 -0.6(7)
Fe1 C28 C29 C30 -53.1(4)
C27 C28 C29 Fe1 52.6(4)
C30 Fe1 C29 C28 -132.1(5)
C26 Fe1 C29 C28 -66.0(4)
C27 Fe1 C29 C28 -28.0(3)
C25 Fe1 C29 C28 -103.6(4)
Fe3 Fe1 C29 C28 119.8(3)
Fe2 Fe1 C29 C28 130.8(3)
Fe4 Fe1 C29 C28 -10.3(5)
C28 Fe1 C29 C30 132.1(5)
C26 Fe1 C29 C30 66.1(3)
C27 Fe1 C29 C30 104.1(3)
C25 Fe1 C29 C30 28.5(3)
Fe3 Fe1 C29 C30 -108.0(3)
Fe2 Fe1 C29 C30 -97.1(3)
Fe4 Fe1 C29 C30 121.8(3)
C28 C29 C30 C25 1.0(7)
Fe1 C29 C30 C25 -52.4(4)
C28 C29 C30 Fe1 53.4(4)
C26 C25 C30 C29 -0.2(7)
C31 C25 C30 C29 179.6(5)
Fe1 C25 C30 C29 52.2(4)
C26 C25 C30 Fe1 -52.4(4)
C31 C25 C30 Fe1 127.4(5)
C28 Fe1 C30 C29 -29.4(3)
C26 Fe1 C30 C29 -105.0(3)
C27 Fe1 C30 C29 -66.5(3)
C25 Fe1 C30 C29 -134.4(5)
Fe3 Fe1 C30 C29 124.6(3)
Fe2 Fe1 C30 C29 79.8(3)
Fe4 Fe1 C30 C29 -120.4(3)
C29 Fe1 C30 C25 134.4(5)
C28 Fe1 C30 C25 105.0(4)
C26 Fe1 C30 C25 29.4(3)
C27 Fe1 C30 C25 67.9(4)
Fe3 Fe1 C30 C25 -101.0(3)
Fe2 Fe1 C30 C25 -145.8(3)
Fe4 Fe1 C30 C25 14.1(5)
